data_7237259
loop_
_publ_author_name
'Sun, Qi'
'Li, Xin'
'Lin, Qiuhan'
'Lu, Ming'

_publ_section_title
;
 Dancing with 5-substituted monotetrazoles, oxygen-rich ions, and silver:
 towards primary explosives with positive oxygen balance and excellent
 energetic performance
;
_journal_issue 9
_journal_name_full 'Journal of Materials Chemistry A'
_journal_page_first 4611
_journal_paper_doi 10.1039/C8TA12506F
_journal_volume 7
_journal_year 2019
_chemical_formula_moiety 'C8 H12 Ag7 N19 O9'
_chemical_formula_sum 'C8 H12 Ag7 N19 O9'
_chemical_formula_weight 1273.46
_space_group_crystal_system orthorhombic
_space_group_IT_number 20
_space_group_name_Hall 'C 2c 2'
_space_group_name_H-M_alt 'C 2 2 21'
_atom_sites_solution_hydrogens geom
_audit_creation_method SHELXL-2014/7
_audit_update_record
;
2018-12-28 deposited with the CCDC.
2019-01-24 downloaded from the CCDC.
;
_cell_angle_alpha 90
_cell_angle_beta 90
_cell_angle_gamma 90
_cell_formula_units_Z 4
_cell_length_a 12.7239(14)
_cell_length_b 13.7587(16)
_cell_length_c 14.5684(13)
_cell_measurement_reflns_used 1668
_cell_measurement_temperature 173(2)
_cell_measurement_theta_max 25.99
_cell_measurement_theta_min 2.96
_cell_volume 2550.4(5)
_computing_structure_refinement 'SHELXL-2014/7 (Sheldrick, 2014)'
_diffrn_ambient_temperature 173(2)
_diffrn_measured_fraction_theta_full 0.995
_diffrn_measured_fraction_theta_max 0.991
_diffrn_measurement_device_type 'PHOTON 100 CMOS detector'
_diffrn_measurement_method 'omega scan'
_diffrn_radiation_type MoK\a
_diffrn_radiation_wavelength 0.71073
_diffrn_reflns_av_R_equivalents 0.0752
_diffrn_reflns_av_unetI/netI 0.0966
_diffrn_reflns_Laue_measured_fraction_full 0.995
_diffrn_reflns_Laue_measured_fraction_max 0.991
_diffrn_reflns_limit_h_max 15
_diffrn_reflns_limit_h_min -15
_diffrn_reflns_limit_k_max 17
_diffrn_reflns_limit_k_min -16
_diffrn_reflns_limit_l_max 17
_diffrn_reflns_limit_l_min -17
_diffrn_reflns_number 6239
_diffrn_reflns_point_group_measured_fraction_full 0.997
_diffrn_reflns_point_group_measured_fraction_max 0.994
_diffrn_reflns_theta_full 25.242
_diffrn_reflns_theta_max 26.374
_diffrn_reflns_theta_min 2.961
_diffrn_source 'fine-focus sealed tube'
_exptl_absorpt_coefficient_mu 5.346
_exptl_absorpt_correction_T_max 0.7454
_exptl_absorpt_correction_T_min 0.6252
_exptl_absorpt_correction_type multi-scan
_exptl_absorpt_process_details 'SADABS (Bruker, 2014)'
_exptl_crystal_density_diffrn 3.317
_exptl_crystal_description block
_exptl_crystal_F_000 2376
_exptl_crystal_size_max 0.080
_exptl_crystal_size_mid 0.070
_exptl_crystal_size_min 0.040
_refine_diff_density_max 0.983
_refine_diff_density_min -1.070
_refine_diff_density_rms 0.246
_refine_ls_abs_structure_details
;
 Refined as an inversion twin.
;
_refine_ls_abs_structure_Flack 0.44(16)
_refine_ls_extinction_method none
_refine_ls_goodness_of_fit_ref 1.033
_refine_ls_hydrogen_treatment constr
_refine_ls_matrix_type full
_refine_ls_number_parameters 199
_refine_ls_number_reflns 2588
_refine_ls_number_restraints 60
_refine_ls_restrained_S_all 1.028
_refine_ls_R_factor_all 0.0924
_refine_ls_R_factor_gt 0.0489
_refine_ls_shift/su_max 0.000
_refine_ls_shift/su_mean 0.000
_refine_ls_structure_factor_coef Fsqd
_refine_ls_weighting_details 'w=1/[\s^2^(Fo^2^)+(0.0218P)^2^+1.0498P] where P=(Fo^2^+2Fc^2^)/3'
_refine_ls_weighting_scheme calc
_refine_ls_wR_factor_gt 0.0694
_refine_ls_wR_factor_ref 0.0804
_reflns_Friedel_coverage 0.781
_reflns_Friedel_fraction_full 0.999
_reflns_Friedel_fraction_max 0.998
_reflns_number_gt 1869
_reflns_number_total 2588
_reflns_threshold_expression 'I > 2\s(I)'
_cod_data_source_file c8ta12506f2.cif
_cod_data_source_block 1_CCDC1
_cod_database_code 7237259
_shelx_shelxl_version_number 2014/7
_shelx_space_group_comment
;
The symmetry employed for this shelxl refinement is uniquely defined
by the following loop, which should always be used as a source of
symmetry information in preference to the above space-group names.
They are only intended as comments.
;
_shelx_estimated_absorpt_t_min 0.674
_shelx_estimated_absorpt_t_max 0.815

loop_
_space_group_symop_operation_xyz
'x, y, z'
'-x, -y, z+1/2'
'-x, y, -z+1/2'
'x, -y, -z'
'x+1/2, y+1/2, z'
'-x+1/2, -y+1/2, z+1/2'
'-x+1/2, y+1/2, -z+1/2'
'x+1/2, -y+1/2, -z'

loop_
_atom_site_label
_atom_site_type_symbol
_atom_site_fract_x
_atom_site_fract_y
_atom_site_fract_z
_atom_site_U_iso_or_equiv
_atom_site_adp_type
_atom_site_occupancy
_atom_site_site_symmetry_order
_atom_site_calc_flag
_atom_site_refinement_flags_posn
_atom_site_refinement_flags_adp
_atom_site_refinement_flags_occupancy
Ag1 Ag 0.88015(13) 0.00835(10) 0.87728(12) 0.0230(4) Uani 1 1 d . . .
Ag2 Ag 0.37957(14) -0.02976(10) 0.87898(11) 0.0219(4) Uani 1 1 d . . .
Ag3 Ag 0.0000 0.24061(16) 0.7500 0.0187(4) Uani 1 2 d S T P
Ag4 Ag 0.29302(9) 0.23354(11) 0.83408(8) 0.0244(3) Uani 1 1 d . . .
C1 C 0.1282(19) -0.0301(11) 0.8886(13) 0.015(4) Uani 1 1 d . U .
C2 C 0.1213(17) -0.1283(11) 0.9301(13) 0.020(4) Uani 1 1 d . U .
H2A H 0.1595 -0.1749 0.8917 0.030 Uiso 1 1 calc R U .
H2B H 0.0474 -0.1478 0.9344 0.030 Uiso 1 1 calc R U .
H2C H 0.1524 -0.1271 0.9916 0.030 Uiso 1 1 calc R U .
C3 C 0.6268(17) 0.0140(12) 0.8839(13) 0.016(4) Uani 1 1 d . . .
C4 C 0.6224(18) 0.1153(11) 0.9141(12) 0.018(4) Uani 1 1 d . U .
H4A H 0.6471 0.1577 0.8646 0.027 Uiso 1 1 calc R U .
H4B H 0.6674 0.1238 0.9681 0.027 Uiso 1 1 calc R U .
H4C H 0.5499 0.1322 0.9300 0.027 Uiso 1 1 calc R U .
N1 N 0.2188(14) 0.0144(10) 0.8691(11) 0.018(4) Uani 1 1 d . . .
N2 N 0.1922(14) 0.1028(10) 0.8330(12) 0.018(4) Uani 1 1 d . U .
N3 N 0.0888(12) 0.1099(10) 0.8324(12) 0.015(4) Uani 1 1 d . U .
N4 N 0.0470(13) 0.0279(9) 0.8663(12) 0.016(4) Uani 1 1 d . . .
N5 N 0.5458(12) -0.0437(9) 0.8659(11) 0.015(4) Uani 1 1 d . U .
N6 N 0.5870(12) -0.1304(10) 0.8371(12) 0.020(4) Uani 1 1 d . U .
N7 N 0.6908(13) -0.1240(10) 0.8394(11) 0.016(4) Uani 1 1 d . . .
N8 N 0.7170(14) -0.0329(10) 0.8670(11) 0.016(4) Uani 1 1 d . . .
N9 N 0.1382(8) 0.2502(12) 0.5432(7) 0.016(3) Uani 1 1 d . U .
N10 N 0.5000 0.2852(15) 0.7500 0.012(5) Uani 1 2 d S TU P
O1 O 0.1334(11) 0.3259(9) 0.4945(8) 0.028(4) Uani 1 1 d . . .
O2 O 0.1349(13) 0.1684(10) 0.5078(9) 0.037(5) Uani 1 1 d . . .
O3 O 0.1484(7) 0.2608(11) 0.6295(6) 0.035(3) Uani 1 1 d . . .
O4 O 0.4221(9) 0.3333(9) 0.7795(8) 0.030(3) Uani 1 1 d . U .
O5 O 0.5000 0.1971(13) 0.7500 0.034(6) Uani 1 2 d S T P

loop_
_atom_site_aniso_label
_atom_site_aniso_U_11
_atom_site_aniso_U_22
_atom_site_aniso_U_33
_atom_site_aniso_U_23
_atom_site_aniso_U_13
_atom_site_aniso_U_12
Ag1 0.0073(8) 0.0290(9) 0.0327(9) 0.0024(7) -0.0004(9) -0.0039(6)
Ag2 0.0063(8) 0.0247(9) 0.0348(10) -0.0025(7) -0.0001(9) 0.0022(6)
Ag3 0.0138(9) 0.0179(12) 0.0243(9) 0.000 -0.0029(7) 0.000
Ag4 0.0147(6) 0.0265(9) 0.0322(7) 0.0033(7) 0.0055(5) -0.0032(8)
C1 0.020(10) 0.013(8) 0.011(8) -0.005(7) -0.008(8) -0.004(7)
C2 0.007(9) 0.010(9) 0.044(11) 0.009(8) 0.006(9) -0.002(8)
C3 0.006(10) 0.024(11) 0.019(10) 0.008(9) 0.004(10) 0.000(8)
C4 0.015(7) 0.016(7) 0.023(7) 0.003(6) -0.010(6) 0.000(6)
N1 0.014(10) 0.015(8) 0.026(10) 0.007(7) 0.002(9) -0.003(6)
N2 0.006(8) 0.017(7) 0.031(8) 0.001(7) 0.002(7) -0.003(6)
N3 0.005(8) 0.020(7) 0.022(8) -0.005(6) -0.004(7) 0.007(6)
N4 0.013(9) 0.010(8) 0.024(10) 0.001(7) -0.003(8) -0.001(6)
N5 0.008(8) 0.014(7) 0.023(9) -0.005(6) 0.007(7) 0.003(6)
N6 0.008(8) 0.018(7) 0.035(8) -0.010(7) 0.004(7) 0.004(6)
N7 0.010(9) 0.018(8) 0.022(9) -0.002(7) -0.008(8) 0.006(6)
N8 0.015(11) 0.016(9) 0.018(10) 0.002(7) -0.001(9) -0.004(7)
N9 0.004(5) 0.024(6) 0.021(5) 0.000(5) -0.002(4) -0.005(5)
N10 0.005(9) 0.014(10) 0.017(9) 0.000 0.003(8) 0.000
O1 0.023(10) 0.020(8) 0.040(9) 0.012(6) 0.001(8) 0.006(6)
O2 0.040(13) 0.023(8) 0.048(10) -0.004(7) -0.007(9) -0.003(7)
O3 0.018(6) 0.068(10) 0.018(5) 0.005(8) 0.006(4) 0.000(8)
O4 0.015(6) 0.033(7) 0.044(7) -0.002(6) 0.015(6) -0.002(6)
O5 0.046(14) 0.011(11) 0.045(13) 0.000 -0.022(12) 0.000

loop_
_atom_type_symbol
_atom_type_description
_atom_type_scat_dispersion_real
_atom_type_scat_dispersion_imag
_atom_type_scat_source
C C 0.0033 0.0016 'International Tables Vol C Tables 4.2.6.8 and 6.1.1.4'
H H 0.0000 0.0000 'International Tables Vol C Tables 4.2.6.8 and 6.1.1.4'
N N 0.0061 0.0033 'International Tables Vol C Tables 4.2.6.8 and 6.1.1.4'
O O 0.0106 0.0060 'International Tables Vol C Tables 4.2.6.8 and 6.1.1.4'
Ag Ag -0.8971 1.1015 'International Tables Vol C Tables 4.2.6.8 and 6.1.1.4'

loop_
_geom_angle_atom_site_label_1
_geom_angle_atom_site_label_2
_geom_angle_atom_site_label_3
_geom_angle
_geom_angle_site_symmetry_1
_geom_angle_site_symmetry_3
N4 Ag1 N8 168.5(6) 1_655 .
N5 Ag2 N1 165.5(6) . .
N3 Ag3 N3 85.0(7) . 3_556
N3 Ag3 N6 94.0(4) . 5_455
N3 Ag3 N6 178.2(7) 3_556 5_455
N3 Ag3 N6 178.2(7) . 7_556
N3 Ag3 N6 94.0(4) 3_556 7_556
N6 Ag3 N6 87.0(8) 5_455 7_556
N3 Ag3 O3 94.3(5) . .
N3 Ag3 O3 94.8(5) 3_556 .
N6 Ag3 O3 86.8(5) 5_455 .
N6 Ag3 O3 84.3(5) 7_556 .
N3 Ag3 O3 94.8(5) . 3_556
N3 Ag3 O3 94.3(5) 3_556 3_556
N6 Ag3 O3 84.3(5) 5_455 3_556
N6 Ag3 O3 86.8(5) 7_556 3_556
O3 Ag3 O3 167.7(7) . 3_556
N2 Ag4 O4 154.7(5) . .
N2 Ag4 N7 110.9(4) . 5_455
O4 Ag4 N7 84.8(5) . 5_455
N1 C1 N4 109.8(15) . .
N1 C1 C2 123.8(19) . .
N4 C1 C2 126(2) . .
C1 C2 H2A 109.5 . .
C1 C2 H2B 109.5 . .
H2A C2 H2B 109.5 . .
C1 C2 H2C 109.5 . .
H2A C2 H2C 109.5 . .
H2B C2 H2C 109.5 . .
N5 C3 N8 109.9(15) . .
N5 C3 C4 126.9(19) . .
N8 C3 C4 123.2(18) . .
C3 C4 H4A 109.5 . .
C3 C4 H4B 109.5 . .
H4A C4 H4B 109.5 . .
C3 C4 H4C 109.5 . .
H4A C4 H4C 109.5 . .
H4B C4 H4C 109.5 . .
C1 N1 N2 106.0(15) . .
C1 N1 Ag2 132.9(12) . .
N2 N1 Ag2 121.0(12) . .
N3 N2 N1 108.3(15) . .
N3 N2 Ag4 121.3(12) . .
N1 N2 Ag4 125.3(13) . .
N2 N3 N4 109.3(14) . .
N2 N3 Ag3 121.3(12) . .
N4 N3 Ag3 128.1(11) . .
N3 N4 C1 106.4(16) . .
N3 N4 Ag1 121.7(11) . 1_455
C1 N4 Ag1 131.9(12) . 1_455
C3 N5 N6 106.6(15) . .
C3 N5 Ag2 134.3(12) . .
N6 N5 Ag2 119.0(11) . .
N7 N6 N5 108.4(14) . .
N7 N6 Ag3 120.9(11) . 5_545
N5 N6 Ag3 128.2(12) . 5_545
N6 N7 N8 108.3(14) . .
N6 N7 Ag4 119.7(11) . 5_545
N8 N7 Ag4 130.0(12) . 5_545
C3 N8 N7 106.8(16) . .
C3 N8 Ag1 133.2(12) . .
N7 N8 Ag1 120.0(12) . .
O2 N9 O1 121.0(12) . .
O2 N9 O3 121.3(16) . .
O1 N9 O3 117.8(17) . .
O5 N10 O4 121.5(9) . 3_656
O5 N10 O4 121.5(9) . .
O4 N10 O4 117.0(19) 3_656 .
N9 O3 Ag3 125.6(8) . .
N10 O4 Ag4 111.5(10) . .

loop_
_geom_bond_atom_site_label_1
_geom_bond_atom_site_label_2
_geom_bond_distance
_geom_bond_site_symmetry_2
Ag1 N4 2.146(16) 1_655
Ag1 N8 2.157(18) .
Ag2 N5 2.133(16) .
Ag2 N1 2.139(18) .
Ag3 N3 2.440(15) .
Ag3 N3 2.440(15) 3_556
Ag3 N6 2.446(15) 5_455
Ag3 N6 2.446(15) 7_556
Ag3 O3 2.594(9) .
Ag3 O3 2.594(9) 3_556
Ag4 N2 2.210(15) .
Ag4 O4 2.283(12) .
Ag4 N7 2.354(14) 5_455
C1 N1 1.34(2) .
C1 N4 1.35(2) .
C1 C2 1.48(2) .
C2 H2A 0.9800 .
C2 H2B 0.9800 .
C2 H2C 0.9800 .
C3 N5 1.33(2) .
C3 N8 1.34(2) .
C3 C4 1.46(2) .
C4 H4A 0.9800 .
C4 H4B 0.9800 .
C4 H4C 0.9800 .
N1 N2 1.37(2) .
N2 N3 1.32(2) .
N3 N4 1.34(2) .
N4 Ag1 2.146(16) 1_455
N5 N6 1.369(19) .
N6 N7 1.32(2) .
N6 Ag3 2.446(15) 5_545
N7 N8 1.358(19) .
N7 Ag4 2.354(14) 5_545
N9 O2 1.239(19) .
N9 O1 1.262(18) .
N9 O3 1.272(13) .
N10 O5 1.21(2) .
N10 O4 1.267(15) 3_656
N10 O4 1.267(15) .
